data_7208928
loop_
_publ_author_name
'Qin, Xiao'
'Ni, Xin-Long'
'Hu, Jing-Xu'
'Chen, Kai'
'Zhang, Yun-Qian'
'Redshaw, Carl'
'Zhu, Qian-Jiang'
'Xue, Sai-Feng'
'Tao, Zhu'

_publ_section_title
;
 Macrocycle-based metal ion complexation: a study of the lanthanide
 contraction effect towards hexacyclohexanocucurbit[6]uil
;
_journal_issue 4
_journal_name_full CrystEngComm
_journal_page_first 738
_journal_paper_doi 10.1039/c2ce26225h
_journal_volume 15
_journal_year 2013
_chemical_formula_sum 'C60 H106 Eu N27 O38'
_chemical_formula_weight 1965.68
_chemical_name_systematic
;
?
;
_space_group_IT_number 2
_symmetry_cell_setting triclinic
_symmetry_space_group_name_Hall '-P 1'
_symmetry_space_group_name_H-M 'P -1'
_atom_sites_solution_hydrogens geom
_atom_sites_solution_primary direct
_atom_sites_solution_secondary difmap
_audit_creation_method SHELXL-97
_cell_angle_alpha 74.9540(10)
_cell_angle_beta 89.0860(10)
_cell_angle_gamma 63.2820(10)
_cell_formula_units_Z 2
_cell_length_a 15.8602(6)
_cell_length_b 15.9876(6)
_cell_length_c 18.2197(6)
_cell_measurement_temperature 223(2)
_cell_volume 3957.9(3)
_computing_structure_refinement 'SHELXL-97 (Sheldrick, 1997)'
_diffrn_ambient_temperature 223(2)
_diffrn_measured_fraction_theta_full 0.988
_diffrn_measured_fraction_theta_max 0.988
_diffrn_measurement_device_type 'Bruker CCD Area Detector'
_diffrn_measurement_method '\f and \w scan'
_diffrn_radiation_monochromator graphite
_diffrn_radiation_source 'fine-focus sealed tube'
_diffrn_radiation_type MoK\a
_diffrn_radiation_wavelength 0.71073
_diffrn_reflns_av_R_equivalents 0.0447
_diffrn_reflns_av_sigmaI/netI 0.0490
_diffrn_reflns_limit_h_max 18
_diffrn_reflns_limit_h_min -18
_diffrn_reflns_limit_k_max 18
_diffrn_reflns_limit_k_min -19
_diffrn_reflns_limit_l_max 21
_diffrn_reflns_limit_l_min -21
_diffrn_reflns_number 42437
_diffrn_reflns_theta_full 25.00
_diffrn_reflns_theta_max 25.00
_diffrn_reflns_theta_min 1.17
_exptl_absorpt_coefficient_mu 0.906
_exptl_absorpt_correction_T_max 0.8326
_exptl_absorpt_correction_T_min 0.7856
_exptl_absorpt_correction_type multi-scan
_exptl_absorpt_process_details 'SADABS (Bruker, 2008)'
_exptl_crystal_colour colorless
_exptl_crystal_density_diffrn 1.649
_exptl_crystal_density_method 'not measured'
_exptl_crystal_description prism
_exptl_crystal_F_000 2044
_exptl_crystal_size_max 0.28
_exptl_crystal_size_mid 0.23
_exptl_crystal_size_min 0.21
_platon_squeeze_details
;
;
_refine_diff_density_max 1.113
_refine_diff_density_min -0.829
_refine_diff_density_rms 0.090
_refine_ls_extinction_method none
_refine_ls_goodness_of_fit_ref 1.077
_refine_ls_hydrogen_treatment constr
_refine_ls_matrix_type full
_refine_ls_number_parameters 1018
_refine_ls_number_reflns 13757
_refine_ls_number_restraints 0
_refine_ls_restrained_S_all 1.077
_refine_ls_R_factor_all 0.0433
_refine_ls_R_factor_gt 0.0372
_refine_ls_shift/su_max 0.003
_refine_ls_shift/su_mean 0.000
_refine_ls_structure_factor_coef Fsqd
_refine_ls_weighting_details 'calc w=1/[\s^2^(Fo^2^)+(0.0637P)^2^+0.7089P] where P=(Fo^2^+2Fc^2^)/3'
_refine_ls_weighting_scheme calc
_refine_ls_wR_factor_gt 0.1033
_refine_ls_wR_factor_ref 0.1070
_reflns_number_gt 11924
_reflns_number_total 13757
_reflns_threshold_expression >2sigma(I)
_cod_data_source_file c2ce26225h.txt
_cod_data_source_block p4
_cod_original_cell_volume 3957.9(2)
_cod_database_code 7208928

loop_
_symmetry_equiv_pos_as_xyz
'x, y, z'
'-x, -y, -z'

loop_
_atom_site_label
_atom_site_type_symbol
_atom_site_fract_x
_atom_site_fract_y
_atom_site_fract_z
_atom_site_U_iso_or_equiv
_atom_site_adp_type
_atom_site_occupancy
_atom_site_symmetry_multiplicity
_atom_site_calc_flag
_atom_site_refinement_flags
O1W O -0.24289(17) 0.95246(17) -0.28549(13) 0.0264(5) Uani 1 1 d .
O2W O -0.10270(16) 0.61888(17) -0.24599(14) 0.0254(5) Uani 1 1 d .
O3W O -0.05606(16) 0.77435(18) -0.26413(14) 0.0260(5) Uani 1 1 d .
O4W O -0.38047(17) 0.88514(18) -0.27091(15) 0.0300(6) Uani 1 1 d .
Eu1 Eu -0.214573(11) 0.785640(11) -0.263239(9) 0.01742(7) Uani 1 1 d .
C1 C -0.1324(2) 0.4026(2) -0.14061(19) 0.0207(7) Uani 1 1 d .
C2 C -0.0999(2) 0.2611(2) -0.03941(18) 0.0180(7) Uani 1 1 d .
C3 C -0.2015(2) 0.3449(2) -0.03740(18) 0.0180(7) Uani 1 1 d .
C4 C -0.1051(2) 0.3004(2) 0.07680(18) 0.0185(7) Uani 1 1 d .
C5 C -0.2930(2) 0.5200(2) -0.12680(18) 0.0184(7) Uani 1 1 d .
H5A H -0.3482 0.5081 -0.1286 0.022 Uiso 1 1 calc R
H5B H -0.2877 0.5517 -0.1792 0.022 Uiso 1 1 calc R
C6 C -0.2736(2) 0.4131(2) 0.07491(19) 0.0202(7) Uani 1 1 d .
H6A H -0.3277 0.4039 0.0610 0.024 Uiso 1 1 calc R
H6B H -0.2570 0.3856 0.1305 0.024 Uiso 1 1 calc R
C7 C -0.3019(2) 0.6703(2) -0.10880(18) 0.0174(7) Uani 1 1 d .
C8 C -0.3619(2) 0.5892(2) -0.01300(19) 0.0192(7) Uani 1 1 d .
C9 C -0.3776(2) 0.6879(2) 0.00185(18) 0.0183(7) Uani 1 1 d .
C10 C -0.2816(2) 0.5567(2) 0.10669(19) 0.0202(7) Uani 1 1 d .
C11 C -0.3446(2) 0.8250(2) -0.08083(19) 0.0172(7) Uani 1 1 d .
H11A H -0.3480 0.8502 -0.1364 0.021 Uiso 1 1 calc R
H11B H -0.4027 0.8697 -0.0644 0.021 Uiso 1 1 calc R
C12 C -0.3101(2) 0.7164(3) 0.11662(19) 0.0228(8) Uani 1 1 d .
H12A H -0.3724 0.7733 0.1111 0.027 Uiso 1 1 calc R
H12B H -0.2931 0.6803 0.1710 0.027 Uiso 1 1 calc R
C13 C -0.1863(2) 0.8162(2) -0.08026(18) 0.0157(7) Uani 1 1 d .
C14 C -0.2577(2) 0.8372(2) 0.03096(18) 0.0185(7) Uani 1 1 d .
C15 C -0.1618(2) 0.8421(2) 0.03638(18) 0.0185(7) Uani 1 1 d .
C16 C -0.1524(2) 0.7083(2) 0.13371(19) 0.0196(7) Uani 1 1 d .
C17 C 0.0438(2) 0.1632(2) 0.06478(18) 0.0190(7) Uani 1 1 d .
H17A H 0.0458 0.1051 0.0547 0.023 Uiso 1 1 calc R
H17B H 0.0501 0.1515 0.1204 0.023 Uiso 1 1 calc R
C18 C -0.0169(2) 0.7418(2) 0.14058(19) 0.0211(7) Uani 1 1 d .
H18A H -0.0206 0.8041 0.1423 0.025 Uiso 1 1 calc R
H18B H -0.0088 0.7023 0.1935 0.025 Uiso 1 1 calc R
C19 C -0.1030(2) 0.1708(2) -0.0477(2) 0.0252(8) Uani 1 1 d .
H19A H -0.1231 0.1412 -0.0013 0.030 Uiso 1 1 calc R
H19B H -0.0391 0.1231 -0.0533 0.030 Uiso 1 1 calc R
C20 C -0.1716(3) 0.1950(3) -0.1172(2) 0.0317(9) Uani 1 1 d .
H20A H -0.1787 0.1371 -0.1166 0.038 Uiso 1 1 calc R
H20B H -0.1445 0.2120 -0.1641 0.038 Uiso 1 1 calc R
C21 C -0.2700(3) 0.2799(3) -0.1184(2) 0.0327(9) Uani 1 1 d .
H21A H -0.2821 0.3341 -0.1641 0.039 Uiso 1 1 calc R
H21B H -0.3186 0.2587 -0.1219 0.039 Uiso 1 1 calc R
C22 C -0.2786(2) 0.3159(3) -0.0478(2) 0.0248(8) Uani 1 1 d .
H22A H -0.3411 0.3722 -0.0527 0.030 Uiso 1 1 calc R
H22B H -0.2737 0.2642 -0.0025 0.030 Uiso 1 1 calc R
C23 C -0.4554(2) 0.5880(2) -0.02714(19) 0.0214(7) Uani 1 1 d .
H23A H -0.4849 0.5841 0.0204 0.026 Uiso 1 1 calc R
H23B H -0.4436 0.5305 -0.0436 0.026 Uiso 1 1 calc R
C24 C -0.5226(2) 0.6808(3) -0.0889(2) 0.0297(8) Uani 1 1 d .
H24A H -0.5823 0.6786 -0.0979 0.036 Uiso 1 1 calc R
H24B H -0.4937 0.6830 -0.1368 0.036 Uiso 1 1 calc R
C25 C -0.5442(3) 0.7735(3) -0.0658(2) 0.0309(9) Uani 1 1 d .
H25A H -0.5348 0.8195 -0.1082 0.037 Uiso 1 1 calc R
H25B H -0.6110 0.8044 -0.0568 0.037 Uiso 1 1 calc R
C26 C -0.4818(2) 0.7536(2) 0.0060(2) 0.0229(7) Uani 1 1 d .
H26A H -0.4890 0.8157 0.0119 0.027 Uiso 1 1 calc R
H26B H -0.5028 0.7225 0.0510 0.027 Uiso 1 1 calc R
C27 C -0.3433(2) 0.9291(3) 0.0398(2) 0.0260(8) Uani 1 1 d .
H27A H -0.3554 0.9847 -0.0047 0.031 Uiso 1 1 calc R
H27B H -0.4000 0.9192 0.0429 0.031 Uiso 1 1 calc R
C28 C -0.3222(3) 0.9503(3) 0.1128(2) 0.0351(9) Uani 1 1 d .
H28A H -0.3139 0.8960 0.1572 0.042 Uiso 1 1 calc R
H28B H -0.3766 1.0094 0.1183 0.042 Uiso 1 1 calc R
C29 C -0.2328(3) 0.9645(3) 0.1118(2) 0.0370(10) Uani 1 1 d .
H29A H -0.1912 0.9227 0.1596 0.044 Uiso 1 1 calc R
H29B H -0.2513 1.0324 0.1099 0.044 Uiso 1 1 calc R
C30 C -0.1771(3) 0.9408(3) 0.0442(2) 0.0264(8) Uani 1 1 d .
H30A H -0.2121 0.9920 -0.0030 0.032 Uiso 1 1 calc R
H30B H -0.1154 0.9393 0.0520 0.032 Uiso 1 1 calc R
C31 C -0.5737(2) 0.8291(2) -0.31061(18) 0.0167(7) Uani 1 1 d .
C32 C -0.7076(2) 0.8564(2) -0.38587(18) 0.0178(7) Uani 1 1 d .
C33 C -0.6205(2) 0.7592(2) -0.39035(18) 0.0175(7) Uani 1 1 d .
C34 C -0.6722(2) 0.8701(2) -0.51323(19) 0.0187(7) Uani 1 1 d .
C35 C -0.4476(2) 0.6760(2) -0.32435(18) 0.0171(7) Uani 1 1 d .
H35A H -0.4522 0.6149 -0.3093 0.021 Uiso 1 1 calc R
H35B H -0.4186 0.6808 -0.2795 0.021 Uiso 1 1 calc R
C36 C -0.5527(2) 0.7041(2) -0.5082(2) 0.0194(7) Uani 1 1 d .
H36A H -0.5809 0.7239 -0.5612 0.023 Uiso 1 1 calc R
H36B H -0.5532 0.6426 -0.4818 0.023 Uiso 1 1 calc R
C37 C -0.3082(2) 0.6861(2) -0.37640(17) 0.0162(7) Uani 1 1 d .
C38 C -0.3800(2) 0.6253(2) -0.44590(18) 0.0168(7) Uani 1 1 d .
C39 C -0.2883(2) 0.6230(2) -0.48198(18) 0.0166(7) Uani 1 1 d .
C40 C -0.4220(2) 0.7228(2) -0.57282(19) 0.0196(7) Uani 1 1 d .
C41 C -0.1625(2) 0.6641(2) -0.43540(18) 0.0164(7) Uani 1 1 d .
H41A H -0.1167 0.6097 -0.4533 0.020 Uiso 1 1 calc R
H41B H -0.1372 0.6556 -0.3838 0.020 Uiso 1 1 calc R
C42 C -0.2725(2) 0.7143(2) -0.61639(19) 0.0205(7) Uani 1 1 d .
H42A H -0.2136 0.6547 -0.6138 0.025 Uiso 1 1 calc R
H42B H -0.3088 0.7344 -0.6663 0.025 Uiso 1 1 calc R
C43 C -0.1875(2) 0.8330(2) -0.46086(18) 0.0171(7) Uani 1 1 d .
C44 C -0.1632(2) 0.7733(2) -0.56754(18) 0.0163(7) Uani 1 1 d .
C45 C -0.1683(2) 0.8780(2) -0.59057(18) 0.0162(7) Uani 1 1 d .
C46 C -0.2949(2) 0.8818(2) -0.65984(18) 0.0197(7) Uani 1 1 d .
C47 C -0.1871(2) 0.9905(2) -0.50543(19) 0.0181(7) Uani 1 1 d .
H47A H -0.1755 0.9792 -0.4502 0.022 Uiso 1 1 calc R
H47B H -0.1335 0.9972 -0.5288 0.022 Uiso 1 1 calc R
C48 C -0.7242(2) 0.9683(2) -0.30058(18) 0.0187(7) Uani 1 1 d .
H48A H -0.7822 0.9642 -0.2859 0.022 Uiso 1 1 calc R
H48B H -0.6875 0.9590 -0.2538 0.022 Uiso 1 1 calc R
C49 C -0.7919(2) 0.8397(2) -0.3586(2) 0.0222(7) Uani 1 1 d .
H49A H -0.8428 0.9009 -0.3528 0.027 Uiso 1 1 calc R
H49B H -0.8162 0.8211 -0.3975 0.027 Uiso 1 1 calc R
C50 C -0.7655(3) 0.7607(3) -0.2829(2) 0.0309(9) Uani 1 1 d .
H50A H -0.8169 0.7424 -0.2742 0.037 Uiso 1 1 calc R
H50B H -0.7599 0.7873 -0.2415 0.037 Uiso 1 1 calc R
C51 C -0.6720(3) 0.6688(3) -0.2798(2) 0.0287(8) Uani 1 1 d .
H51A H -0.6235 0.6641 -0.2440 0.034 Uiso 1 1 calc R
H51B H -0.6817 0.6109 -0.2605 0.034 Uiso 1 1 calc R
C52 C -0.6367(2) 0.6702(2) -0.3582(2) 0.0217(7) Uani 1 1 d .
H52A H -0.6836 0.6714 -0.3934 0.026 Uiso 1 1 calc R
H52B H -0.5771 0.6107 -0.3538 0.026 Uiso 1 1 calc R
C53 C -0.3713(2) 0.5229(2) -0.4144(2) 0.0239(8) Uani 1 1 d .
H53A H -0.4243 0.5261 -0.3850 0.029 Uiso 1 1 calc R
H53B H -0.3742 0.4969 -0.4569 0.029 Uiso 1 1 calc R
C54 C -0.2776(3) 0.4553(3) -0.3632(2) 0.0302(8) Uani 1 1 d .
H54A H -0.2732 0.3901 -0.3437 0.036 Uiso 1 1 calc R
H54B H -0.2768 0.4797 -0.3193 0.036 Uiso 1 1 calc R
C55 C -0.1914(3) 0.4477(3) -0.4053(2) 0.0307(9) Uani 1 1 d .
H55A H -0.1491 0.4583 -0.3743 0.037 Uiso 1 1 calc R
H55B H -0.1564 0.3815 -0.4105 0.037 Uiso 1 1 calc R
C56 C -0.2175(2) 0.5206(2) -0.4843(2) 0.0232(8) Uani 1 1 d .
H56A H -0.2451 0.5000 -0.5194 0.028 Uiso 1 1 calc R
H56B H -0.1599 0.5215 -0.5037 0.028 Uiso 1 1 calc R
C57 C -0.0718(2) 0.6970(2) -0.58669(19) 0.0207(7) Uani 1 1 d .
H57A H -0.0178 0.6832 -0.5518 0.025 Uiso 1 1 calc R
H57B H -0.0760 0.6363 -0.5802 0.025 Uiso 1 1 calc R
C58 C -0.0567(2) 0.7346(3) -0.66871(19) 0.0247(8) Uani 1 1 d .
H58A H -0.1114 0.7493 -0.7031 0.030 Uiso 1 1 calc R
H58B H -0.0002 0.6836 -0.6817 0.030 Uiso 1 1 calc R
C59 C -0.0439(3) 0.8268(3) -0.6813(2) 0.0305(9) Uani 1 1 d .
H59A H -0.0805 0.8737 -0.7297 0.037 Uiso 1 1 calc R
H59B H 0.0233 0.8096 -0.6854 0.037 Uiso 1 1 calc R
C60 C -0.0761(2) 0.8752(3) -0.61643(19) 0.0215(7) Uani 1 1 d .
H60A H -0.0264 0.8393 -0.5728 0.026 Uiso 1 1 calc R
H60B H -0.0843 0.9420 -0.6339 0.026 Uiso 1 1 calc R
N1 N -0.06651(19) 0.3078(2) -0.10516(15) 0.0201(6) Uani 1 1 d .
N2 N -0.20856(19) 0.42703(19) -0.09935(15) 0.0190(6) Uani 1 1 d .
N3 N -0.04801(19) 0.2452(2) 0.03292(15) 0.0197(6) Uani 1 1 d .
N4 N -0.19376(19) 0.3587(2) 0.03811(15) 0.0199(6) Uani 1 1 d .
N5 N -0.30973(19) 0.58658(19) -0.08059(15) 0.0174(6) Uani 1 1 d .
N6 N -0.34159(18) 0.72999(19) -0.06361(15) 0.0177(6) Uani 1 1 d .
N7 N -0.30297(19) 0.51649(19) 0.05577(15) 0.0198(6) Uani 1 1 d .
N8 N -0.31751(19) 0.6542(2) 0.07403(15) 0.0201(6) Uani 1 1 d .
N9 N -0.26409(18) 0.82491(19) -0.04492(15) 0.0168(6) Uani 1 1 d .
N10 N -0.12478(19) 0.8249(2) -0.03537(15) 0.0186(6) Uani 1 1 d .
N11 N -0.2404(2) 0.7502(2) 0.09191(16) 0.0202(6) Uani 1 1 d .
N12 N -0.10647(19) 0.7611(2) 0.10292(15) 0.0190(6) Uani 1 1 d .
N13 N -0.66856(18) 0.88844(19) -0.33338(15) 0.0170(6) Uani 1 1 d .
N14 N -0.54271(18) 0.75686(19) -0.34574(15) 0.0171(6) Uani 1 1 d .
N15 N -0.72713(18) 0.91907(18) -0.46445(15) 0.0167(6) Uani 1 1 d .
N16 N -0.61052(18) 0.77739(19) -0.47179(15) 0.0190(6) Uani 1 1 d .
N17 N -0.38508(18) 0.67126(19) -0.38410(15) 0.0159(6) Uani 1 1 d .
N18 N -0.25084(18) 0.65870(19) -0.43111(15) 0.0167(6) Uani 1 1 d .
N19 N -0.45427(18) 0.68740(19) -0.50826(15) 0.0173(6) Uani 1 1 d .
N20 N -0.32710(18) 0.6919(2) -0.55729(15) 0.0180(6) Uani 1 1 d .
N21 N -0.16996(18) 0.75422(19) -0.48525(15) 0.0163(6) Uani 1 1 d .
N22 N -0.19001(18) 0.90584(18) -0.51881(15) 0.0158(6) Uani 1 1 d .
N23 N -0.24835(18) 0.78979(19) -0.61155(15) 0.0174(6) Uani 1 1 d .
N24 N -0.24907(18) 0.93461(19) -0.64986(15) 0.0171(6) Uani 1 1 d .
O1 O -0.12443(17) 0.45423(17) -0.20016(14) 0.0258(5) Uani 1 1 d .
O2 O -0.26682(17) 0.68909(17) -0.16745(13) 0.0227(5) Uani 1 1 d .
O3 O -0.17326(15) 0.80398(17) -0.14461(12) 0.0203(5) Uani 1 1 d .
O4 O -0.08118(16) 0.29787(17) 0.14128(13) 0.0247(5) Uani 1 1 d .
O5 O -0.23761(17) 0.51073(17) 0.17046(13) 0.0260(5) Uani 1 1 d .
O6 O -0.12293(18) 0.63773(18) 0.18993(14) 0.0292(6) Uani 1 1 d .
O7 O -0.52501(16) 0.83810(17) -0.26430(13) 0.0231(5) Uani 1 1 d .
O8 O -0.29199(15) 0.71725(17) -0.32592(12) 0.0213(5) Uani 1 1 d .
O9 O -0.19712(16) 0.83564(16) -0.39382(12) 0.0205(5) Uani 1 1 d .
O10 O -0.67632(17) 0.90300(17) -0.58213(13) 0.0255(5) Uani 1 1 d .
O11 O -0.46949(17) 0.77355(17) -0.63485(13) 0.0263(6) Uani 1 1 d .
O12 O -0.36453(17) 0.91271(18) -0.70596(14) 0.0292(6) Uani 1 1 d .
N25 N 0.0671(2) 0.7195(3) -0.41519(19) 0.0365(8) Uani 1 1 d .
N26 N -0.5088(2) 0.5534(2) 0.19643(18) 0.0313(7) Uani 1 1 d .
N27 N -0.9064(3) 0.9353(3) -0.1648(2) 0.0408(9) Uani 1 1 d .
O13 O 0.0481(3) 0.6705(2) -0.3581(2) 0.0707(11) Uani 1 1 d .
O14 O 0.0271(2) 0.8091(2) -0.43111(19) 0.0518(8) Uani 1 1 d .
O15 O 0.1229(3) 0.6786(3) -0.4562(2) 0.0727(12) Uani 1 1 d .
O16 O -0.5089(2) 0.5067(2) 0.15181(17) 0.0502(8) Uani 1 1 d .
O17 O -0.4722(2) 0.6089(3) 0.18201(19) 0.0555(9) Uani 1 1 d .
O18 O -0.5464(2) 0.5447(2) 0.25673(16) 0.0453(7) Uani 1 1 d .
O19 O -0.8269(2) 0.8702(3) -0.1313(2) 0.0581(9) Uani 1 1 d .
O20 O -0.9265(3) 0.9444(3) -0.2321(2) 0.0780(12) Uani 1 1 d .
O21 O -0.9654(2) 0.9928(2) -0.13146(19) 0.0545(9) Uani 1 1 d .

loop_
_atom_site_aniso_label
_atom_site_aniso_U_11
_atom_site_aniso_U_22
_atom_site_aniso_U_33
_atom_site_aniso_U_23
_atom_site_aniso_U_13
_atom_site_aniso_U_12
O1W 0.0324(13) 0.0250(13) 0.0219(13) -0.0048(10) -0.0019(11) -0.0142(11)
O2W 0.0258(13) 0.0241(12) 0.0275(14) -0.0053(11) 0.0037(11) -0.0137(10)
O3W 0.0230(12) 0.0347(14) 0.0248(13) -0.0097(11) 0.0019(10) -0.0163(11)
O4W 0.0235(13) 0.0323(14) 0.0364(15) -0.0103(12) 0.0021(11) -0.0144(11)
Eu1 0.02044(10) 0.02207(10) 0.01283(10) -0.00554(7) 0.00141(7) -0.01206(7)
C1 0.0270(18) 0.0233(17) 0.0166(18) -0.0075(15) 0.0012(14) -0.0148(15)
C2 0.0203(16) 0.0215(17) 0.0134(16) -0.0027(13) -0.0024(13) -0.0116(14)
C3 0.0189(16) 0.0216(17) 0.0158(17) -0.0051(14) 0.0008(13) -0.0113(14)
C4 0.0236(17) 0.0202(16) 0.0150(17) -0.0014(13) -0.0005(14) -0.0147(14)
C5 0.0229(17) 0.0184(16) 0.0147(16) -0.0018(13) 0.0003(13) -0.0117(14)
C6 0.0256(17) 0.0223(17) 0.0150(17) -0.0044(14) 0.0039(14) -0.0136(14)
C7 0.0149(15) 0.0221(17) 0.0155(17) -0.0034(13) -0.0012(13) -0.0098(13)
C8 0.0192(16) 0.0203(16) 0.0183(17) -0.0045(14) 0.0035(14) -0.0098(14)
C9 0.0191(16) 0.0238(17) 0.0154(17) -0.0051(14) 0.0022(13) -0.0130(14)
C10 0.0191(16) 0.0253(18) 0.0185(18) -0.0083(15) 0.0060(14) -0.0112(14)
C11 0.0165(15) 0.0177(16) 0.0159(17) -0.0024(13) 0.0005(13) -0.0077(13)
C12 0.0283(18) 0.0299(19) 0.0178(18) -0.0127(15) 0.0070(15) -0.0168(16)
C13 0.0193(16) 0.0128(15) 0.0134(16) -0.0020(13) -0.0028(13) -0.0068(13)
C14 0.0220(17) 0.0221(17) 0.0131(16) -0.0074(14) 0.0032(13) -0.0102(14)
C15 0.0218(16) 0.0214(17) 0.0110(16) -0.0058(13) 0.0018(13) -0.0081(14)
C16 0.0235(17) 0.0207(17) 0.0176(18) -0.0106(15) 0.0017(14) -0.0098(14)
C17 0.0220(17) 0.0221(17) 0.0137(16) -0.0029(14) -0.0007(13) -0.0120(14)
C18 0.0227(17) 0.0261(18) 0.0152(17) -0.0100(14) 0.0013(14) -0.0096(14)
C19 0.0266(18) 0.0208(17) 0.030(2) -0.0089(15) -0.0017(15) -0.0116(15)
C20 0.033(2) 0.036(2) 0.033(2) -0.0150(18) -0.0039(17) -0.0175(17)
C21 0.033(2) 0.032(2) 0.036(2) -0.0100(18) -0.0105(17) -0.0173(17)
C22 0.0215(17) 0.0263(18) 0.029(2) -0.0050(16) -0.0018(15) -0.0145(15)
C23 0.0211(17) 0.0275(18) 0.0179(17) -0.0035(14) 0.0024(14) -0.0148(15)
C24 0.0218(18) 0.037(2) 0.030(2) -0.0027(17) -0.0019(16) -0.0165(16)
C25 0.0212(18) 0.0288(19) 0.039(2) -0.0042(17) -0.0005(16) -0.0109(16)
C26 0.0181(16) 0.0252(18) 0.0262(19) -0.0067(15) 0.0070(14) -0.0111(14)
C27 0.0231(18) 0.0246(18) 0.0264(19) -0.0090(16) 0.0050(15) -0.0068(15)
C28 0.046(2) 0.030(2) 0.031(2) -0.0193(18) 0.0104(18) -0.0136(18)
C29 0.041(2) 0.034(2) 0.033(2) -0.0232(19) -0.0007(18) -0.0070(18)
C30 0.0317(19) 0.0238(18) 0.029(2) -0.0129(16) -0.0004(16) -0.0140(16)
C31 0.0180(16) 0.0187(16) 0.0135(16) -0.0014(13) 0.0022(13) -0.0104(13)
C32 0.0170(16) 0.0207(16) 0.0157(17) -0.0039(14) -0.0009(13) -0.0092(14)
C33 0.0147(15) 0.0209(16) 0.0164(17) -0.0036(14) 0.0000(13) -0.0086(13)
C34 0.0180(16) 0.0224(17) 0.0185(18) -0.0078(14) 0.0006(13) -0.0107(14)
C35 0.0154(15) 0.0205(16) 0.0130(16) -0.0037(13) 0.0002(13) -0.0067(13)
C36 0.0146(15) 0.0232(17) 0.0251(18) -0.0123(15) 0.0000(14) -0.0096(13)
C37 0.0166(15) 0.0175(16) 0.0125(16) -0.0027(13) -0.0004(13) -0.0070(13)
C38 0.0164(16) 0.0195(16) 0.0158(16) -0.0077(14) 0.0017(13) -0.0079(13)
C39 0.0176(16) 0.0192(16) 0.0148(16) -0.0066(13) 0.0025(13) -0.0090(13)
C40 0.0220(17) 0.0195(16) 0.0215(18) -0.0140(15) 0.0026(15) -0.0087(14)
C41 0.0153(15) 0.0189(16) 0.0143(16) -0.0038(13) 0.0018(13) -0.0078(13)
C42 0.0271(18) 0.0250(17) 0.0148(17) -0.0089(14) 0.0022(14) -0.0148(15)
C43 0.0143(15) 0.0186(16) 0.0172(17) -0.0053(14) 0.0000(13) -0.0063(13)
C44 0.0156(15) 0.0181(16) 0.0147(16) -0.0057(13) 0.0031(13) -0.0068(13)
C45 0.0174(16) 0.0185(16) 0.0117(16) -0.0060(13) 0.0021(13) -0.0065(13)
C46 0.0199(17) 0.0255(18) 0.0123(16) -0.0063(14) 0.0010(14) -0.0088(14)
C47 0.0181(16) 0.0193(16) 0.0179(17) -0.0071(14) -0.0010(13) -0.0084(13)
C48 0.0226(17) 0.0154(16) 0.0141(16) -0.0037(13) 0.0019(13) -0.0057(13)
C49 0.0181(16) 0.0254(18) 0.0241(19) -0.0059(15) 0.0045(14) -0.0116(14)
C50 0.033(2) 0.030(2) 0.028(2) -0.0017(16) 0.0095(17) -0.0157(17)
C51 0.031(2) 0.0242(18) 0.029(2) -0.0029(16) 0.0049(16) -0.0134(16)
C52 0.0227(17) 0.0206(17) 0.0244(19) -0.0060(15) 0.0018(14) -0.0124(14)
C53 0.0273(18) 0.0259(18) 0.0254(19) -0.0109(15) 0.0065(15) -0.0163(15)
C54 0.032(2) 0.0208(18) 0.028(2) -0.0015(16) 0.0005(16) -0.0067(16)
C55 0.0294(19) 0.0215(18) 0.035(2) -0.0089(16) -0.0010(17) -0.0061(15)
C56 0.0229(17) 0.0223(17) 0.0280(19) -0.0128(15) 0.0061(15) -0.0105(15)
C57 0.0177(16) 0.0213(17) 0.0176(17) -0.0074(14) 0.0029(13) -0.0035(14)
C58 0.0208(17) 0.0327(19) 0.0187(18) -0.0119(16) 0.0059(14) -0.0082(15)
C59 0.030(2) 0.036(2) 0.025(2) -0.0102(17) 0.0132(16) -0.0143(17)
C60 0.0182(16) 0.0277(18) 0.0198(18) -0.0056(15) 0.0047(14) -0.0122(14)
N1 0.0217(14) 0.0226(14) 0.0151(14) -0.0049(12) 0.0012(11) -0.0097(12)
N2 0.0197(14) 0.0194(14) 0.0163(14) -0.0021(12) 0.0008(11) -0.0093(12)
N3 0.0228(14) 0.0225(14) 0.0142(14) -0.0046(12) -0.0010(11) -0.0109(12)
N4 0.0221(14) 0.0234(14) 0.0159(14) -0.0065(12) 0.0020(12) -0.0114(12)
N5 0.0221(14) 0.0220(14) 0.0131(14) -0.0058(11) 0.0060(11) -0.0141(12)
N6 0.0193(14) 0.0191(14) 0.0171(14) -0.0046(11) 0.0042(11) -0.0112(11)
N7 0.0227(14) 0.0212(14) 0.0158(14) -0.0036(12) -0.0002(12) -0.0114(12)
N8 0.0243(15) 0.0247(15) 0.0142(14) -0.0058(12) 0.0020(12) -0.0137(12)
N9 0.0184(14) 0.0229(14) 0.0130(14) -0.0071(11) 0.0023(11) -0.0118(11)
N10 0.0235(14) 0.0260(15) 0.0128(14) -0.0076(12) 0.0018(11) -0.0159(12)
N11 0.0265(15) 0.0218(14) 0.0166(14) -0.0060(12) 0.0027(12) -0.0144(12)
N12 0.0213(14) 0.0254(15) 0.0113(14) -0.0058(12) 0.0005(11) -0.0112(12)
N13 0.0163(13) 0.0201(14) 0.0151(14) -0.0059(11) 0.0007(11) -0.0082(11)
N14 0.0146(13) 0.0206(14) 0.0172(14) -0.0049(11) -0.0010(11) -0.0093(11)
N15 0.0170(13) 0.0152(13) 0.0175(14) -0.0045(11) 0.0026(11) -0.0072(11)
N16 0.0188(14) 0.0196(14) 0.0148(14) -0.0059(12) -0.0012(11) -0.0049(11)
N17 0.0185(13) 0.0196(14) 0.0139(14) -0.0065(11) 0.0024(11) -0.0113(11)
N18 0.0158(13) 0.0219(14) 0.0149(14) -0.0064(12) 0.0014(11) -0.0104(11)
N19 0.0158(13) 0.0228(14) 0.0133(14) -0.0054(11) 0.0013(11) -0.0086(11)
N20 0.0185(14) 0.0238(14) 0.0130(14) -0.0036(12) 0.0009(11) -0.0116(12)
N21 0.0202(14) 0.0168(13) 0.0116(13) -0.0028(11) 0.0010(11) -0.0089(11)
N22 0.0200(14) 0.0171(13) 0.0121(13) -0.0058(11) 0.0020(11) -0.0092(11)
N23 0.0182(13) 0.0188(14) 0.0160(14) -0.0046(11) 0.0012(11) -0.0092(11)
N24 0.0178(13) 0.0200(14) 0.0114(13) -0.0025(11) -0.0030(11) -0.0080(11)
O1 0.0322(13) 0.0238(12) 0.0210(13) -0.0059(11) 0.0062(11) -0.0129(11)
O2 0.0314(13) 0.0290(13) 0.0159(12) -0.0076(10) 0.0093(10) -0.0203(11)
O3 0.0230(12) 0.0302(13) 0.0121(12) -0.0073(10) 0.0026(9) -0.0153(10)
O4 0.0279(13) 0.0287(13) 0.0156(12) -0.0074(10) -0.0033(10) -0.0106(11)
O5 0.0305(13) 0.0299(13) 0.0143(13) -0.0029(11) -0.0021(11) -0.0127(11)
O6 0.0347(14) 0.0273(13) 0.0200(13) 0.0026(11) -0.0049(11) -0.0141(11)
O7 0.0202(12) 0.0269(13) 0.0232(13) -0.0086(11) -0.0005(10) -0.0110(10)
O8 0.0225(12) 0.0340(13) 0.0146(12) -0.0119(10) 0.0019(10) -0.0163(11)
O9 0.0282(12) 0.0265(12) 0.0098(11) -0.0064(10) 0.0040(9) -0.0146(10)
O10 0.0276(13) 0.0250(13) 0.0172(13) -0.0044(10) 0.0025(10) -0.0072(10)
O11 0.0255(13) 0.0315(13) 0.0167(13) -0.0030(11) -0.0057(10) -0.0104(11)
O12 0.0307(14) 0.0300(13) 0.0252(14) -0.0042(11) -0.0097(11) -0.0140(11)
N25 0.0381(19) 0.042(2) 0.0305(19) -0.0131(16) 0.0051(15) -0.0180(17)
N26 0.0271(16) 0.0310(17) 0.0261(18) 0.0008(14) -0.0059(14) -0.0098(14)
N27 0.058(2) 0.041(2) 0.037(2) -0.0129(17) 0.0147(19) -0.034(2)
O13 0.113(3) 0.050(2) 0.061(2) -0.0243(19) 0.050(2) -0.045(2)
O14 0.0542(19) 0.0437(19) 0.050(2) -0.0136(16) 0.0034(16) -0.0164(15)
O15 0.089(3) 0.062(2) 0.071(3) -0.037(2) 0.055(2) -0.029(2)
O16 0.0519(19) 0.058(2) 0.0410(18) -0.0241(16) -0.0090(15) -0.0203(16)
O17 0.065(2) 0.063(2) 0.057(2) -0.0091(17) 0.0142(17) -0.0487(19)
O18 0.0493(18) 0.0481(18) 0.0293(16) -0.0017(14) 0.0132(14) -0.0199(15)
O19 0.055(2) 0.056(2) 0.056(2) -0.0161(18) 0.0002(17) -0.0191(18)
O20 0.094(3) 0.078(3) 0.040(2) -0.024(2) -0.001(2) -0.017(2)
O21 0.062(2) 0.055(2) 0.049(2) -0.0245(17) 0.0233(17) -0.0248(17)

loop_
_atom_type_symbol
_atom_type_description
_atom_type_scat_dispersion_real
_atom_type_scat_dispersion_imag
_atom_type_scat_source
C C 0.0033 0.0016 'International Tables Vol C Tables 4.2.6.8 and 6.1.1.4'
H H 0.0000 0.0000 'International Tables Vol C Tables 4.2.6.8 and 6.1.1.4'
N N 0.0061 0.0033 'International Tables Vol C Tables 4.2.6.8 and 6.1.1.4'
O O 0.0106 0.0060 'International Tables Vol C Tables 4.2.6.8 and 6.1.1.4'
Eu Eu -0.1578 3.6682 'International Tables Vol C Tables 4.2.6.8 and 6.1.1.4'

loop_
_geom_angle_atom_site_label_1
_geom_angle_atom_site_label_2
_geom_angle_atom_site_label_3
_geom_angle
_geom_angle_site_symmetry_1
_geom_angle_site_symmetry_3
O9 Eu1 O4W 98.07(8) . .
O9 Eu1 O2W 94.44(8) . .
O4W Eu1 O2W 139.95(8) . .
O9 Eu1 O3 138.06(8) . .
O4W Eu1 O3 96.57(8) . .
O2W Eu1 O3 99.06(8) . .
O9 Eu1 O2 146.57(8) . .
O4W Eu1 O2 75.61(9) . .
O2W Eu1 O2 73.15(8) . .
O3 Eu1 O2 75.27(8) . .
O9 Eu1 O1W 75.52(8) . .
O4W Eu1 O1W 72.11(8) . .
O2W Eu1 O1W 147.92(8) . .
O3 Eu1 O1W 72.05(8) . .
O2 Eu1 O1W 130.27(8) . .
O9 Eu1 O8 75.81(8) . .
O4W Eu1 O8 72.97(8) . .
O2W Eu1 O8 73.56(8) . .
O3 Eu1 O8 146.12(8) . .
O2 Eu1 O8 70.94(8) . .
O1W Eu1 O8 130.45(8) . .
O9 Eu1 O3W 75.05(8) . .
O4W Eu1 O3W 147.95(8) . .
O2W Eu1 O3W 72.09(8) . .
O3 Eu1 O3W 71.82(7) . .
O2 Eu1 O3W 126.70(8) . .
O1W Eu1 O3W 75.87(8) . .
O8 Eu1 O3W 132.38(7) . .
O1 C1 N2 126.6(3) . .
O1 C1 N1 125.1(3) . .
N2 C1 N1 108.3(3) . .
N1 C2 N3 111.5(3) . .
N1 C2 C19 112.9(3) . .
N3 C2 C19 113.6(3) . .
N1 C2 C3 102.5(2) . .
N3 C2 C3 102.9(2) . .
C19 C2 C3 112.4(3) . .
N2 C3 N4 112.5(3) . .
N2 C3 C22 113.0(3) . .
N4 C3 C22 112.8(3) . .
N2 C3 C2 103.3(2) . .
N4 C3 C2 102.7(2) . .
C22 C3 C2 111.5(3) . .
O4 C4 N4 124.8(3) . .
O4 C4 N3 125.7(3) . .
N4 C4 N3 109.5(3) . .
N2 C5 N5 114.4(3) . .
N2 C5 H5A 108.7 . .
N5 C5 H5A 108.7 . .
N2 C5 H5B 108.7 . .
N5 C5 H5B 108.7 . .
H5A C5 H5B 107.6 . .
N7 C6 N4 114.9(3) . .
N7 C6 H6A 108.5 . .
N4 C6 H6A 108.5 . .
N7 C6 H6B 108.5 . .
N4 C6 H6B 108.5 . .
H6A C6 H6B 107.5 . .
O2 C7 N6 125.8(3) . .
O2 C7 N5 124.7(3) . .
N6 C7 N5 109.5(3) . .
N7 C8 N5 112.4(3) . .
N7 C8 C23 113.7(3) . .
N5 C8 C23 112.5(3) . .
N7 C8 C9 102.7(2) . .
N5 C8 C9 102.7(3) . .
C23 C8 C9 111.9(3) . .
N6 C9 N8 113.5(3) . .
N6 C9 C26 112.3(3) . .
N8 C9 C26 113.2(3) . .
N6 C9 C8 102.4(2) . .
N8 C9 C8 102.6(3) . .
C26 C9 C8 111.9(3) . .
O5 C10 N8 126.6(3) . .
O5 C10 N7 124.9(3) . .
N8 C10 N7 108.5(3) . .
N9 C11 N6 114.2(3) . .
N9 C11 H11A 108.7 . .
N6 C11 H11A 108.7 . .
N9 C11 H11B 108.7 . .
N6 C11 H11B 108.7 . .
H11A C11 H11B 107.6 . .
N11 C12 N8 113.6(3) . .
N11 C12 H12A 108.8 . .
N8 C12 H12A 108.8 . .
N11 C12 H12B 108.8 . .
N8 C12 H12B 108.8 . .
H12A C12 H12B 107.7 . .
O3 C13 N9 125.3(3) . .
O3 C13 N10 124.7(3) . .
N9 C13 N10 110.0(3) . .
N11 C14 N9 112.7(3) . .
N11 C14 C27 112.9(3) . .
N9 C14 C27 111.7(3) . .
N11 C14 C15 103.0(3) . .
N9 C14 C15 103.0(2) . .
C27 C14 C15 112.9(3) . .
N12 C15 N10 112.6(2) . .
N12 C15 C30 113.2(3) . .
N10 C15 C30 112.5(3) . .
N12 C15 C14 103.2(3) . .
N10 C15 C14 102.8(2) . .
C30 C15 C14 111.7(3) . .
O6 C16 N12 126.3(3) . .
O6 C16 N11 125.2(3) . .
N12 C16 N11 108.4(3) . .
N3 C17 N10 115.0(3) . 2_565
N3 C17 H17A 108.5 . .
N10 C17 H17A 108.5 2_565 .
N3 C17 H17B 108.5 . .
N10 C17 H17B 108.5 2_565 .
H17A C17 H17B 107.5 . .
N1 C18 N12 115.4(2) 2_565 .
N1 C18 H18A 108.4 2_565 .
N12 C18 H18A 108.4 . .
N1 C18 H18B 108.4 2_565 .
N12 C18 H18B 108.4 . .
H18A C18 H18B 107.5 . .
C2 C19 C20 111.4(3) . .
C2 C19 H19A 109.4 . .
C20 C19 H19A 109.4 . .
C2 C19 H19B 109.4 . .
C20 C19 H19B 109.4 . .
H19A C19 H19B 108.0 . .
C19 C20 C21 112.5(3) . .
C19 C20 H20A 109.1 . .
C21 C20 H20A 109.1 . .
C19 C20 H20B 109.1 . .
C21 C20 H20B 109.1 . .
H20A C20 H20B 107.8 . .
C22 C21 C20 112.6(3) . .
C22 C21 H21A 109.1 . .
C20 C21 H21A 109.1 . .
C22 C21 H21B 109.1 . .
C20 C21 H21B 109.1 . .
H21A C21 H21B 107.8 . .
C3 C22 C21 111.2(3) . .
C3 C22 H22A 109.4 . .
C21 C22 H22A 109.4 . .
C3 C22 H22B 109.4 . .
C21 C22 H22B 109.4 . .
H22A C22 H22B 108.0 . .
C8 C23 C24 110.1(3) . .
C8 C23 H23A 109.6 . .
C24 C23 H23A 109.6 . .
C8 C23 H23B 109.6 . .
C24 C23 H23B 109.6 . .
H23A C23 H23B 108.1 . .
C23 C24 C25 111.9(3) . .
C23 C24 H24A 109.2 . .
C25 C24 H24A 109.2 . .
C23 C24 H24B 109.2 . .
C25 C24 H24B 109.2 . .
H24A C24 H24B 107.9 . .
C26 C25 C24 113.1(3) . .
C26 C25 H25A 109.0 . .
C24 C25 H25A 109.0 . .
C26 C25 H25B 109.0 . .
C24 C25 H25B 109.0 . .
H25A C25 H25B 107.8 . .
C9 C26 C25 111.4(3) . .
C9 C26 H26A 109.4 . .
C25 C26 H26A 109.4 . .
C9 C26 H26B 109.4 . .
C25 C26 H26B 109.4 . .
H26A C26 H26B 108.0 . .
C28 C27 C14 109.0(3) . .
C28 C27 H27A 109.9 . .
C14 C27 H27A 109.9 . .
C28 C27 H27B 109.9 . .
C14 C27 H27B 109.9 . .
H27A C27 H27B 108.3 . .
C27 C28 C29 112.1(3) . .
C27 C28 H28A 109.2 . .
C29 C28 H28A 109.2 . .
C27 C28 H28B 109.2 . .
C29 C28 H28B 109.2 . .
H28A C28 H28B 107.9 . .
C28 C29 C30 113.6(3) . .
C28 C29 H29A 108.9 . .
C30 C29 H29A 108.9 . .
C28 C29 H29B 108.9 . .
C30 C29 H29B 108.9 . .
H29A C29 H29B 107.7 . .
C15 C30 C29 110.8(3) . .
C15 C30 H30A 109.5 . .
C29 C30 H30A 109.5 . .
C15 C30 H30B 109.5 . .
C29 C30 H30B 109.5 . .
H30A C30 H30B 108.1 . .
O7 C31 N14 125.6(3) . .
O7 C31 N13 125.6(3) . .
N14 C31 N13 108.8(3) . .
N13 C32 N15 112.1(3) . .
N13 C32 C49 113.5(3) . .
N15 C32 C49 113.0(3) . .
N13 C32 C33 102.9(2) . .
N15 C32 C33 102.7(2) . .
C49 C32 C33 111.7(3) . .
N16 C33 N14 112.4(3) . .
N16 C33 C52 112.8(3) . .
N14 C33 C52 112.9(3) . .
N16 C33 C32 103.1(2) . .
N14 C33 C32 102.5(2) . .
C52 C33 C32 112.4(3) . .
O10 C34 N16 124.9(3) . .
O10 C34 N15 126.4(3) . .
N16 C34 N15 108.8(3) . .
N14 C35 N17 114.6(3) . .
N14 C35 H35A 108.6 . .
N17 C35 H35A 108.6 . .
N14 C35 H35B 108.6 . .
N17 C35 H35B 108.6 . .
H35A C35 H35B 107.6 . .
N16 C36 N19 113.7(3) . .
N16 C36 H36A 108.8 . .
N19 C36 H36A 108.8 . .
N16 C36 H36B 108.8 . .
N19 C36 H36B 108.8 . .
H36A C36 H36B 107.7 . .
O8 C37 N17 124.8(3) . .
O8 C37 N18 125.3(3) . .
N17 C37 N18 109.9(3) . .
N19 C38 N17 112.9(2) . .
N19 C38 C53 114.0(3) . .
N17 C38 C53 111.5(3) . .
N19 C38 C39 102.9(2) . .
N17 C38 C39 102.6(2) . .
C53 C38 C39 112.0(2) . .
N20 C39 N18 113.1(3) . .
N20 C39 C56 113.4(3) . .
N18 C39 C56 112.1(3) . .
N20 C39 C38 102.6(2) . .
N18 C39 C38 102.7(2) . .
C56 C39 C38 112.0(3) . .
O11 C40 N20 125.2(3) . .
O11 C40 N19 126.2(3) . .
N20 C40 N19 108.6(3) . .
N18 C41 N21 114.5(3) . .
N18 C41 H41A 108.6 . .
N21 C41 H41A 108.6 . .
N18 C41 H41B 108.6 . .
N21 C41 H41B 108.6 . .
H41A C41 H41B 107.6 . .
N23 C42 N20 114.5(2) . .
N23 C42 H42A 108.6 . .
N20 C42 H42A 108.6 . .
N23 C42 H42B 108.6 . .
N20 C42 H42B 108.6 . .
H42A C42 H42B 107.6 . .
O9 C43 N22 125.2(3) . .
O9 C43 N21 124.3(3) . .
N22 C43 N21 110.5(3) . .
N21 C44 N23 112.8(3) . .
N21 C44 C57 112.6(3) . .
N23 C44 C57 112.9(2) . .
N21 C44 C45 102.9(2) . .
N23 C44 C45 102.6(2) . .
C57 C44 C45 112.0(3) . .
N24 C45 N22 112.0(2) . .
N24 C45 C60 114.0(3) . .
N22 C45 C60 113.2(3) . .
N24 C45 C44 102.9(2) . .
N22 C45 C44 101.6(2) . .
C60 C45 C44 112.0(2) . .
O12 C46 N23 126.0(3) . .
O12 C46 N24 125.0(3) . .
N23 C46 N24 108.9(3) . .
N15 C47 N22 114.0(3) 2_474 .
N15 C47 H47A 108.8 2_474 .
N22 C47 H47A 108.8 . .
N15 C47 H47B 108.8 2_474 .
N22 C47 H47B 108.8 . .
H47A C47 H47B 107.7 . .
N24 C48 N13 115.4(3) 2_474 .
N24 C48 H48A 108.4 2_474 .
N13 C48 H48A 108.4 . .
N24 C48 H48B 108.4 2_474 .
N13 C48 H48B 108.4 . .
H48A C48 H48B 107.5 . .
C50 C49 C32 112.5(3) . .
C50 C49 H49A 109.1 . .
C32 C49 H49A 109.1 . .
C50 C49 H49B 109.1 . .
C32 C49 H49B 109.1 . .
H49A C49 H49B 107.8 . .
C49 C50 C51 113.3(3) . .
C49 C50 H50A 108.9 . .
C51 C50 H50A 108.9 . .
C49 C50 H50B 108.9 . .
C51 C50 H50B 108.9 . .
H50A C50 H50B 107.7 . .
C52 C51 C50 111.9(3) . .
C52 C51 H51A 109.2 . .
C50 C51 H51A 109.2 . .
C52 C51 H51B 109.2 . .
C50 C51 H51B 109.2 . .
H51A C51 H51B 107.9 . .
C51 C52 C33 111.0(3) . .
C51 C52 H52A 109.4 . .
C33 C52 H52A 109.4 . .
C51 C52 H52B 109.4 . .
C33 C52 H52B 109.4 . .
H52A C52 H52B 108.0 . .
C54 C53 C38 110.3(3) . .
C54 C53 H53A 109.6 . .
C38 C53 H53A 109.6 . .
C54 C53 H53B 109.6 . .
C38 C53 H53B 109.6 . .
H53A C53 H53B 108.1 . .
C53 C54 C55 112.5(3) . .
C53 C54 H54A 109.1 . .
C55 C54 H54A 109.1 . .
C53 C54 H54B 109.1 . .
C55 C54 H54B 109.1 . .
H54A C54 H54B 107.8 . .
C56 C55 C54 113.3(3) . .
C56 C55 H55A 108.9 . .
C54 C55 H55A 108.9 . .
C56 C55 H55B 108.9 . .
C54 C55 H55B 108.9 . .
H55A C55 H55B 107.7 . .
C55 C56 C39 111.4(3) . .
C55 C56 H56A 109.4 . .
C39 C56 H56A 109.4 . .
C55 C56 H56B 109.4 . .
C39 C56 H56B 109.4 . .
H56A C56 H56B 108.0 . .
C58 C57 C44 109.7(3) . .
C58 C57 H57A 109.7 . .
C44 C57 H57A 109.7 . .
C58 C57 H57B 109.7 . .
C44 C57 H57B 109.7 . .
H57A C57 H57B 108.2 . .
C57 C58 C59 112.1(3) . .
C57 C58 H58A 109.2 . .
C59 C58 H58A 109.2 . .
C57 C58 H58B 109.2 . .
C59 C58 H58B 109.2 . .
H58A C58 H58B 107.9 . .
C58 C59 C60 112.7(3) . .
C58 C59 H59A 109.1 . .
C60 C59 H59A 109.1 . .
C58 C59 H59B 109.1 . .
C60 C59 H59B 109.1 . .
H59A C59 H59B 107.8 . .
C45 C60 C59 112.7(3) . .
C45 C60 H60A 109.0 . .
C59 C60 H60A 109.0 . .
C45 C60 H60B 109.0 . .
C59 C60 H60B 109.0 . .
H60A C60 H60B 107.8 . .
C1 N1 C18 120.8(3) . 2_565
C1 N1 C2 112.7(3) . .
C18 N1 C2 125.5(3) 2_565 .
C1 N2 C5 120.7(3) . .
C1 N2 C3 112.8(3) . .
C5 N2 C3 125.4(3) . .
C4 N3 C17 121.4(3) . .
C4 N3 C2 112.2(3) . .
C17 N3 C2 124.4(2) . .
C4 N4 C6 121.9(3) . .
C4 N4 C3 112.5(2) . .
C6 N4 C3 124.6(3) . .
C7 N5 C5 120.7(3) . .
C7 N5 C8 111.7(2) . .
C5 N5 C8 125.2(3) . .
C7 N6 C11 121.3(3) . .
C7 N6 C9 113.3(3) . .
C11 N6 C9 125.4(2) . .
C10 N7 C6 121.1(3) . .
C10 N7 C8 112.8(3) . .
C6 N7 C8 125.9(3) . .
C10 N8 C12 120.6(3) . .
C10 N8 C9 112.7(3) . .
C12 N8 C9 125.6(3) . .
C13 N9 C11 122.6(3) . .
C13 N9 C14 112.3(3) . .
C11 N9 C14 125.1(3) . .
C13 N10 C17 121.5(3) . 2_565
C13 N10 C15 111.7(3) . .
C17 N10 C15 125.4(3) 2_565 .
C16 N11 C14 112.5(3) . .
C16 N11 C12 121.0(3) . .
C14 N11 C12 125.9(3) . .
C16 N12 C18 121.0(3) . .
C16 N12 C15 112.8(3) . .
C18 N12 C15 125.8(3) . .
C31 N13 C32 112.9(2) . .
C31 N13 C48 121.8(3) . .
C32 N13 C48 125.0(3) . .
C31 N14 C35 120.5(3) . .
C31 N14 C33 112.5(2) . .
C35 N14 C33 125.4(2) . .
C34 N15 C47 120.1(3) . 2_474
C34 N15 C32 112.3(2) . .
C47 N15 C32 124.4(3) 2_474 .
C34 N16 C36 121.7(3) . .
C34 N16 C33 112.7(2) . .
C36 N16 C33 125.0(3) . .
C37 N17 C35 120.8(2) . .
C37 N17 C38 111.8(2) . .
C35 N17 C38 125.2(3) . .
C37 N18 C41 122.0(3) . .
C37 N18 C39 112.6(3) . .
C41 N18 C39 125.4(2) . .
C40 N19 C38 113.0(3) . .
C40 N19 C36 121.4(3) . .
C38 N19 C36 125.2(3) . .
C40 N20 C42 121.0(3) . .
C40 N20 C39 112.4(3) . .
C42 N20 C39 125.8(3) . .
C43 N21 C41 123.2(3) . .
C43 N21 C44 111.9(3) . .
C41 N21 C44 124.9(2) . .
C43 N22 C47 121.5(3) . .
C43 N22 C45 112.6(2) . .
C47 N22 C45 123.7(3) . .
C46 N23 C42 121.2(3) . .
C46 N23 C44 112.8(3) . .
C42 N23 C44 124.9(3) . .
C46 N24 C48 121.6(3) . 2_474
C46 N24 C45 112.3(3) . .
C48 N24 C45 125.8(3) 2_474 .
C7 O2 Eu1 155.4(2) . .
C13 O3 Eu1 155.2(2) . .
C37 O8 Eu1 156.3(2) . .
C43 O9 Eu1 159.0(2) . .
O15 N25 O14 120.0(4) . .
O15 N25 O13 120.0(4) . .
O14 N25 O13 119.9(3) . .
O17 N26 O16 121.0(4) . .
O17 N26 O18 119.4(3) . .
O16 N26 O18 119.7(4) . .
O20 N27 O19 119.0(4) . .
O20 N27 O21 119.5(4) . .
O19 N27 O21 121.5(4) . .

loop_
_geom_bond_atom_site_label_1
_geom_bond_atom_site_label_2
_geom_bond_distance
_geom_bond_site_symmetry_2
O1W Eu1 2.418(2) .
O2W Eu1 2.384(2) .
O3W Eu1 2.438(2) .
O4W Eu1 2.368(2) .
Eu1 O9 2.359(2) .
Eu1 O3 2.394(2) .
Eu1 O2 2.413(2) .
Eu1 O8 2.431(2) .
C1 O1 1.224(4) .
C1 N2 1.369(4) .
C1 N1 1.377(4) .
C2 N1 1.464(4) .
C2 N3 1.467(4) .
C2 C19 1.513(5) .
C2 C3 1.573(4) .
C3 N2 1.454(4) .
C3 N4 1.464(4) .
C3 C22 1.520(5) .
C4 O4 1.225(4) .
C4 N4 1.362(4) .
C4 N3 1.365(4) .
C5 N2 1.449(4) .
C5 N5 1.454(4) .
C5 H5A 0.9800 .
C5 H5B 0.9800 .
C6 N7 1.444(4) .
C6 N4 1.447(4) .
C6 H6A 0.9800 .
C6 H6B 0.9800 .
C7 O2 1.227(4) .
C7 N6 1.355(4) .
C7 N5 1.365(4) .
C8 N7 1.449(4) .
C8 N5 1.472(4) .
C8 C23 1.517(5) .
C8 C9 1.579(4) .
C9 N6 1.452(4) .
C9 N8 1.463(4) .
C9 C26 1.521(4) .
C10 O5 1.224(4) .
C10 N8 1.356(4) .
C10 N7 1.379(4) .
C11 N9 1.443(4) .
C11 N6 1.448(4) .
C11 H11A 0.9800 .
C11 H11B 0.9800 .
C12 N11 1.454(4) .
C12 N8 1.454(4) .
C12 H12A 0.9800 .
C12 H12B 0.9800 .
C13 O3 1.237(4) .
C13 N9 1.350(4) .
C13 N10 1.359(4) .
C14 N11 1.452(4) .
C14 N9 1.458(4) .
C14 C27 1.533(4) .
C14 C15 1.564(5) .
C15 N12 1.454(4) .
C15 N10 1.465(4) .
C15 C30 1.529(4) .
C16 O6 1.217(4) .
C16 N12 1.361(5) .
C16 N11 1.380(4) .
C17 N3 1.446(4) .
C17 N10 1.455(4) 2_565
C17 H17A 0.9800 .
C17 H17B 0.9800 .
C18 N1 1.445(4) 2_565
C18 N12 1.454(4) .
C18 H18A 0.9800 .
C18 H18B 0.9800 .
C19 C20 1.533(5) .
C19 H19A 0.9800 .
C19 H19B 0.9800 .
C20 C21 1.535(5) .
C20 H20A 0.9800 .
C20 H20B 0.9800 .
C21 C22 1.521(5) .
C21 H21A 0.9800 .
C21 H21B 0.9800 .
C22 H22A 0.9800 .
C22 H22B 0.9800 .
C23 C24 1.534(5) .
C23 H23A 0.9800 .
C23 H23B 0.9800 .
C24 C25 1.535(5) .
C24 H24A 0.9800 .
C24 H24B 0.9800 .
C25 C26 1.528(5) .
C25 H25A 0.9800 .
C25 H25B 0.9800 .
C26 H26A 0.9800 .
C26 H26B 0.9800 .
C27 C28 1.531(5) .
C27 H27A 0.9800 .
C27 H27B 0.9800 .
C28 C29 1.532(6) .
C28 H28A 0.9800 .
C28 H28B 0.9800 .
C29 C30 1.532(5) .
C29 H29A 0.9800 .
C29 H29B 0.9800 .
C30 H30A 0.9800 .
C30 H30B 0.9800 .
C31 O7 1.230(4) .
C31 N14 1.360(4) .
C31 N13 1.366(4) .
C32 N13 1.455(4) .
C32 N15 1.463(4) .
C32 C49 1.528(5) .
C32 C33 1.570(4) .
C33 N16 1.456(4) .
C33 N14 1.469(4) .
C33 C52 1.524(5) .
C34 O10 1.219(4) .
C34 N16 1.364(4) .
C34 N15 1.373(4) .
C35 N14 1.450(4) .
C35 N17 1.454(4) .
C35 H35A 0.9800 .
C35 H35B 0.9800 .
C36 N16 1.439(4) .
C36 N19 1.460(4) .
C36 H36A 0.9800 .
C36 H36B 0.9800 .
C37 O8 1.234(4) .
C37 N17 1.358(4) .
C37 N18 1.361(4) .
C38 N19 1.438(4) .
C38 N17 1.479(4) .
C38 C53 1.530(5) .
C38 C39 1.576(4) .
C39 N20 1.452(4) .
C39 N18 1.461(4) .
C39 C56 1.525(4) .
C40 O11 1.227(4) .
C40 N20 1.364(4) .
C40 N19 1.365(4) .
C41 N18 1.441(4) .
C41 N21 1.445(4) .
C41 H41A 0.9800 .
C41 H41B 0.9800 .
C42 N23 1.444(4) .
C42 N20 1.444(4) .
C42 H42A 0.9800 .
C42 H42B 0.9800 .
C43 O9 1.238(4) .
C43 N22 1.339(4) .
C43 N21 1.354(4) .
C44 N21 1.463(4) .
C44 N23 1.463(4) .
C44 C57 1.524(4) .
C44 C45 1.582(4) .
C45 N24 1.457(4) .
C45 N22 1.475(4) .
C45 C60 1.513(5) .
C46 O12 1.222(4) .
C46 N23 1.362(4) .
C46 N24 1.382(4) .
C47 N15 1.444(4) 2_474
C47 N22 1.457(4) .
C47 H47A 0.9800 .
C47 H47B 0.9800 .
C48 N24 1.449(4) 2_474
C48 N13 1.460(4) .
C48 H48A 0.9800 .
C48 H48B 0.9800 .
C49 C50 1.519(5) .
C49 H49A 0.9800 .
C49 H49B 0.9800 .
C50 C51 1.537(5) .
C50 H50A 0.9800 .
C50 H50B 0.9800 .
C51 C52 1.524(5) .
C51 H51A 0.9800 .
C51 H51B 0.9800 .
C52 H52A 0.9800 .
C52 H52B 0.9800 .
C53 C54 1.523(5) .
C53 H53A 0.9800 .
C53 H53B 0.9800 .
C54 C55 1.529(5) .
C54 H54A 0.9800 .
C54 H54B 0.9800 .
C55 C56 1.522(5) .
C55 H55A 0.9800 .
C55 H55B 0.9800 .
C56 H56A 0.9800 .
C56 H56B 0.9800 .
C57 C58 1.518(5) .
C57 H57A 0.9800 .
C57 H57B 0.9800 .
C58 C59 1.535(5) .
C58 H58A 0.9800 .
C58 H58B 0.9800 .
C59 C60 1.535(5) .
C59 H59A 0.9800 .
C59 H59B 0.9800 .
C60 H60A 0.9800 .
C60 H60B 0.9800 .
N1 C18 1.445(4) 2_565
N10 C17 1.455(4) 2_565
N15 C47 1.444(4) 2_474
N24 C48 1.449(4) 2_474
N25 O15 1.218(4) .
N25 O14 1.229(4) .
N25 O13 1.250(5) .
N26 O17 1.237(4) .
N26 O16 1.238(4) .
N26 O18 1.247(4) .
N27 O20 1.227(5) .
N27 O19 1.249(5) .
N27 O21 1.259(4) .

loop_
_platon_squeeze_void_nr
_platon_squeeze_void_average_x
_platon_squeeze_void_average_y
_platon_squeeze_void_average_z
_platon_squeeze_void_volume
_platon_squeeze_void_count_electrons
_platon_squeeze_void_content
1 0.000 0.500 0.000 114 31 ' '
2 0.037 0.486 0.656 19 9 ' '
3 -0.037 0.515 0.344 20 9 ' '
4 0.276 -0.128 0.278 203 72 ' '
5 0.350 0.456 0.652 58 21 ' '
6 0.500 0.000 0.500 107 24 ' '
7 0.725 0.126 0.722 203 72 ' '
8 0.654 0.541 0.348 56 21 ' '
